data_4034258
loop_
_publ_author_name
'Selmani, Aymane'
'Serpier, Fabien'
'Darses, Sylvain'

_publ_section_title
;
 From Tetrahydrofurans to Tetrahydrobenzo[ d]oxepines via a Regioselective
 Control of Alkyne Insertion in Rhodium-Catalyzed Arylative Cyclization.
;
_journal_issue 7
_journal_name_full 'The Journal of organic chemistry'
_journal_page_first 4566
_journal_page_last 4574
_journal_paper_doi 10.1021/acs.joc.9b00442
_journal_volume 84
_journal_year 2019
_chemical_absolute_configuration ad
_chemical_formula_moiety 'C15 H18 O3'
_chemical_formula_sum 'C15 H18 O3'
_chemical_formula_weight 246.29
_space_group_crystal_system orthorhombic
_space_group_IT_number 19
_space_group_name_Hall 'P 2ac 2ab'
_space_group_name_H-M_alt 'P 21 21 21'
_atom_sites_solution_hydrogens geom
_atom_sites_solution_primary dual
_atom_sites_solution_secondary difmap
_audit_creation_method SHELXL-2017/1
_cell_angle_alpha 90
_cell_angle_beta 90
_cell_angle_gamma 90
_cell_formula_units_Z 4
_cell_length_a 8.07930(10)
_cell_length_b 8.16110(10)
_cell_length_c 20.7538(3)
_cell_measurement_reflns_used 7588
_cell_measurement_temperature 200(1)
_cell_measurement_theta_max 66.54
_cell_measurement_theta_min 4.27
_cell_volume 1368.42(3)
_computing_cell_refinement 'Bruker SAINT'
_computing_data_collection 'Bruker APEX2'
_computing_data_reduction 'Bruker SAINT'
_computing_molecular_graphics 'SXGRAPH (Farrugia, 2012)'
_computing_publication_material 'WinGX publication routines (Farrugia, 2012)'
_computing_structure_refinement 'SHELXL-2017/1 (Sheldrick, 2015)'
_computing_structure_solution 'SHELXT-2014/5 (Sheldrick, 2015)'
_diffrn_ambient_temperature 200(1)
_diffrn_measured_fraction_theta_full 0.997
_diffrn_measured_fraction_theta_max 0.997
_diffrn_measurement_device_type 'Bruker APEX-II CCD'
_diffrn_measurement_method '\f and \w scans'
_diffrn_radiation_source micro-source
_diffrn_radiation_type CuK\a
_diffrn_radiation_wavelength 1.54178
_diffrn_reflns_av_R_equivalents 0.0217
_diffrn_reflns_av_unetI/netI 0.0196
_diffrn_reflns_Laue_measured_fraction_full 0.997
_diffrn_reflns_Laue_measured_fraction_max 0.997
_diffrn_reflns_limit_h_max 9
_diffrn_reflns_limit_h_min -9
_diffrn_reflns_limit_k_max 9
_diffrn_reflns_limit_k_min -8
_diffrn_reflns_limit_l_max 24
_diffrn_reflns_limit_l_min -24
_diffrn_reflns_number 8571
_diffrn_reflns_point_group_measured_fraction_full 0.994
_diffrn_reflns_point_group_measured_fraction_max 0.994
_diffrn_reflns_theta_full 66.500
_diffrn_reflns_theta_max 66.536
_diffrn_reflns_theta_min 5.826
_exptl_absorpt_coefficient_mu 0.664
_exptl_absorpt_correction_T_max 0.968
_exptl_absorpt_correction_T_min 0.780
_exptl_absorpt_correction_type numerical
_exptl_absorpt_process_details
; 
 SADABS 2016/2: Krause, L., Herbst-Irmer, R., Sheldrick G.M. & Stalke D.,
 J. Appl. Cryst. 48 (2015) 3-10
;
_exptl_crystal_colour colourless
_exptl_crystal_density_diffrn 1.195
_exptl_crystal_density_method 'not measured'
_exptl_crystal_description prism
_exptl_crystal_F_000 528
_exptl_crystal_size_max 0.35
_exptl_crystal_size_mid 0.3
_exptl_crystal_size_min 0.25
_refine_diff_density_max 0.152
_refine_diff_density_min -0.147
_refine_diff_density_rms 0.033
_refine_ls_abs_structure_details
;
 Flack x determined using 976 quotients [(I+)-(I-)]/[(I+)+(I-)]
 (Parsons, Flack and Wagner, Acta Cryst. B69 (2013) 249-259).
;
_refine_ls_abs_structure_Flack 0.11(10)
_refine_ls_extinction_coef 0.0194(19)
_refine_ls_extinction_expression Fc^*^=kFc[1+0.001xFc^2^\l^3^/sin(2\q)]^-1/4^
_refine_ls_extinction_method 'SHELXL-2017/1 (Sheldrick 2017)'
_refine_ls_goodness_of_fit_ref 1.102
_refine_ls_hydrogen_treatment constr
_refine_ls_matrix_type full
_refine_ls_number_parameters 165
_refine_ls_number_reflns 2414
_refine_ls_number_restraints 0
_refine_ls_restrained_S_all 1.102
_refine_ls_R_factor_all 0.0312
_refine_ls_R_factor_gt 0.0311
_refine_ls_shift/su_max 0.000
_refine_ls_shift/su_mean 0.000
_refine_ls_structure_factor_coef Fsqd
_refine_ls_weighting_details 'w=1/[\s^2^(Fo^2^)+(0.0644P)^2^+0.1229P] where P=(Fo^2^+2Fc^2^)/3'
_refine_ls_weighting_scheme calc
_refine_ls_wR_factor_gt 0.0946
_refine_ls_wR_factor_ref 0.0948
_reflns_Friedel_coverage 0.695
_reflns_Friedel_fraction_full 0.989
_reflns_Friedel_fraction_max 0.989
_reflns_number_gt 2390
_reflns_number_total 2414
_reflns_threshold_expression 'I > 2\s(I)'
_cod_data_source_file jo9b00442_si_002.cif
_cod_data_source_block as978
_cod_database_code 4034258
_shelx_shelxl_version_number 2017/1
_shelx_space_group_comment
;
The symmetry employed for this shelxl refinement is uniquely defined
by the following loop, which should always be used as a source of
symmetry information in preference to the above space-group names.
They are only intended as comments.
;

loop_
_space_group_symop_operation_xyz
'x, y, z'
'-x+1/2, -y, z+1/2'
'-x, y+1/2, -z+1/2'
'x+1/2, -y+1/2, -z'

loop_
_atom_site_label
_atom_site_type_symbol
_atom_site_fract_x
_atom_site_fract_y
_atom_site_fract_z
_atom_site_U_iso_or_equiv
_atom_site_adp_type
_atom_site_occupancy
_atom_site_site_symmetry_order
_atom_site_calc_flag
_atom_site_refinement_flags_posn
_atom_site_refinement_flags_adp
O1 O 0.97888(19) 0.40958(18) 0.21725(6) 0.0443(4) Uani 1 1 d . .
O2 O 1.10551(18) 0.39987(18) 0.41937(7) 0.0489(4) Uani 1 1 d . .
O3 O 0.9210(2) 0.2075(2) 0.44269(9) 0.0657(5) Uani 1 1 d . .
C1 C 0.9081(2) 0.5277(2) 0.31694(8) 0.0288(4) Uani 1 1 d . .
H1 H 0.937088 0.624619 0.344184 0.035 Uiso 1 1 calc R U
C2 C 0.7768(2) 0.5728(2) 0.26736(8) 0.0289(4) Uani 1 1 d . .
C3 C 0.8353(2) 0.5062(2) 0.20323(9) 0.0364(4) Uani 1 1 d . .
H3A H 0.748239 0.437907 0.183089 0.044 Uiso 1 1 calc R U
H3B H 0.863523 0.596838 0.173505 0.044 Uiso 1 1 calc R U
C4 C 1.0522(2) 0.4813(2) 0.27308(9) 0.0368(4) Uani 1 1 d . .
H4A H 1.117307 0.579643 0.261278 0.044 Uiso 1 1 calc R U
H4B H 1.126290 0.402027 0.294793 0.044 Uiso 1 1 calc R U
C5 C 0.8515(2) 0.3844(2) 0.35880(9) 0.0340(4) Uani 1 1 d . .
H5A H 0.746324 0.414512 0.380216 0.041 Uiso 1 1 calc R U
H5B H 0.829231 0.288916 0.330699 0.041 Uiso 1 1 calc R U
C6 C 0.9750(2) 0.3353(2) 0.40941(8) 0.0335(4) Uani 1 1 d . .
C7 C 1.0292(4) 0.1484(4) 0.49320(16) 0.0904(12) Uani 1 1 d . .
H7A H 0.977764 0.054320 0.514636 0.136 Uiso 1 1 calc R U
H7B H 1.135292 0.114988 0.474435 0.136 Uiso 1 1 calc R U
H7C H 1.047900 0.235912 0.524708 0.136 Uiso 1 1 calc R U
C8 C 0.6347(2) 0.65187(19) 0.27625(8) 0.0297(4) Uani 1 1 d . .
C9 C 0.5169(2) 0.6839(3) 0.22112(9) 0.0407(5) Uani 1 1 d . .
H9A H 0.566825 0.645943 0.180756 0.061 Uiso 1 1 calc R U
H9B H 0.494501 0.801723 0.218183 0.061 Uiso 1 1 calc R U
H9C H 0.413047 0.624972 0.228654 0.061 Uiso 1 1 calc R U
C10 C 0.5794(2) 0.7146(2) 0.34027(8) 0.0284(4) Uani 1 1 d . .
C11 C 0.6703(2) 0.8313(2) 0.37413(9) 0.0335(4) Uani 1 1 d . .
H11 H 0.772707 0.869180 0.357310 0.040 Uiso 1 1 calc R U
C12 C 0.6122(3) 0.8926(2) 0.43233(9) 0.0403(4) Uani 1 1 d . .
H12 H 0.675475 0.971553 0.455203 0.048 Uiso 1 1 calc R U
C13 C 0.4619(3) 0.8390(3) 0.45730(10) 0.0434(5) Uani 1 1 d . .
H13 H 0.422003 0.881776 0.496945 0.052 Uiso 1 1 calc R U
C14 C 0.3710(2) 0.7231(2) 0.42397(9) 0.0403(4) Uani 1 1 d . .
H14 H 0.268681 0.685350 0.440936 0.048 Uiso 1 1 calc R U
C15 C 0.4287(2) 0.6617(2) 0.36593(9) 0.0349(4) Uani 1 1 d . .
H15 H 0.364989 0.582680 0.343277 0.042 Uiso 1 1 calc R U

loop_
_atom_site_aniso_label
_atom_site_aniso_U_11
_atom_site_aniso_U_22
_atom_site_aniso_U_33
_atom_site_aniso_U_23
_atom_site_aniso_U_13
_atom_site_aniso_U_12
O1 0.0446(8) 0.0451(8) 0.0433(7) -0.0070(6) 0.0069(6) 0.0100(6)
O2 0.0411(8) 0.0517(8) 0.0539(8) 0.0107(7) -0.0153(6) -0.0130(7)
O3 0.0581(9) 0.0667(10) 0.0724(11) 0.0397(9) -0.0270(8) -0.0258(8)
C1 0.0247(8) 0.0269(8) 0.0348(8) -0.0011(6) -0.0005(7) -0.0005(7)
C2 0.0283(8) 0.0255(7) 0.0329(8) -0.0006(6) -0.0002(7) -0.0038(6)
C3 0.0384(10) 0.0355(9) 0.0354(9) -0.0031(7) 0.0016(7) -0.0002(8)
C4 0.0294(9) 0.0374(9) 0.0436(9) 0.0035(8) 0.0043(8) 0.0014(7)
C5 0.0283(8) 0.0369(9) 0.0367(9) 0.0033(8) -0.0009(7) -0.0041(7)
C6 0.0332(9) 0.0320(8) 0.0352(9) 0.0013(7) -0.0008(7) -0.0003(7)
C7 0.093(2) 0.0830(19) 0.095(2) 0.0549(18) -0.0502(19) -0.0285(18)
C8 0.0279(8) 0.0277(8) 0.0335(8) 0.0000(7) -0.0031(7) -0.0029(7)
C9 0.0373(10) 0.0456(10) 0.0392(9) -0.0011(8) -0.0093(8) 0.0037(8)
C10 0.0255(7) 0.0274(8) 0.0324(8) 0.0024(6) -0.0030(6) 0.0045(6)
C11 0.0286(8) 0.0334(9) 0.0384(9) 0.0004(7) -0.0004(7) 0.0001(7)
C12 0.0428(10) 0.0388(9) 0.0392(9) -0.0063(8) -0.0029(8) -0.0013(8)
C13 0.0449(11) 0.0485(11) 0.0369(9) -0.0027(8) 0.0053(8) 0.0069(9)
C14 0.0328(9) 0.0463(10) 0.0418(9) 0.0066(8) 0.0064(8) 0.0008(8)
C15 0.0286(8) 0.0348(9) 0.0414(9) 0.0027(7) -0.0025(7) -0.0020(7)

loop_
_atom_type_symbol
_atom_type_description
_atom_type_scat_dispersion_real
_atom_type_scat_dispersion_imag
_atom_type_scat_source
C C 0.0181 0.0091 'International Tables Vol C Tables 4.2.6.8 and 6.1.1.4'
H H 0.0000 0.0000 'International Tables Vol C Tables 4.2.6.8 and 6.1.1.4'
O O 0.0492 0.0322 'International Tables Vol C Tables 4.2.6.8 and 6.1.1.4'

loop_
_geom_angle_atom_site_label_1
_geom_angle_atom_site_label_2
_geom_angle_atom_site_label_3
_geom_angle
C4 O1 C3 105.97(13)
C6 O3 C7 116.13(18)
C2 C1 C4 100.87(14)
C2 C1 C5 111.17(14)
C4 C1 C5 112.20(14)
C8 C2 C3 124.49(16)
C8 C2 C1 128.66(16)
C3 C2 C1 106.84(14)
O1 C3 C2 105.80(14)
O1 C4 C1 105.62(14)
C6 C5 C1 113.78(14)
O2 C6 O3 123.15(17)
O2 C6 C5 126.03(17)
O3 C6 C5 110.82(15)
C2 C8 C10 123.27(15)
C2 C8 C9 121.50(16)
C10 C8 C9 115.23(15)
C11 C10 C15 118.56(16)
C11 C10 C8 121.73(15)
C15 C10 C8 119.63(16)
C12 C11 C10 120.45(17)
C11 C12 C13 120.40(18)
C14 C13 C12 119.47(18)
C13 C14 C15 120.23(17)
C14 C15 C10 120.88(18)

loop_
_geom_bond_atom_site_label_1
_geom_bond_atom_site_label_2
_geom_bond_distance
O1 C4 1.427(2)
O1 C3 1.432(2)
O2 C6 1.197(2)
O3 C6 1.325(2)
O3 C7 1.448(3)
C1 C2 1.523(2)
C1 C4 1.526(2)
C1 C5 1.527(2)
C2 C8 1.330(2)
C2 C3 1.513(2)
C5 C6 1.503(2)
C8 C10 1.492(2)
C8 C9 1.511(2)
C10 C11 1.393(3)
C10 C15 1.397(3)
C11 C12 1.389(3)
C12 C13 1.390(3)
C13 C14 1.384(3)
C14 C15 1.385(3)
